data_8101776
loop_
_publ_author_name
'R. D. Ernst'
'B. G. Harvey'
'A. M. Arif'

_publ_section_title
;
Crystal structure of tetrachloro-bis(pyrazole)tungsten(IV) dimethoxyethane 
solvate, WCl~4~(C~3~H~4~N~2~)~2~ &#x00B7; (CH~3~OCH~2~)~2~
;
_journal_issue 2
_journal_name_full 'Zeitschrift f\"ur Kristallographie - New Crystal Structures'
_journal_page_first 281
_journal_page_last 282
_journal_volume 220
_journal_year 2005
_chemical_formula_moiety 'WCl~4~(C~3~H~4~N~2~) &#x00B7; (CH~3~OCH~2~)~2~'
_chemical_formula_sum 'C10 H18 Cl4 N4 O2 W'
_chemical_formula_weight 551.93
_chemical_name_systematic
;
tetrachloro-bis(pyrazole)tungsten dimethoxyethane solvate 
;
_space_group_IT_number 15
_symmetry_cell_setting monoclinic
_symmetry_space_group_name_Hall '-C 2yc'
_symmetry_space_group_name_H-M 'C 1 2/c 1'
_atom_sites_solution_hydrogens geom
_atom_sites_solution_primary direct
_atom_sites_solution_secondary difmap
_audit_creation_method SHELXL-97
_cell_angle_alpha 90.00
_cell_angle_beta 101.1837(12)
_cell_angle_gamma 90.00
_cell_formula_units_Z 4
_cell_length_a 13.9659(3)
_cell_length_b 8.2642(2)
_cell_length_c 15.8814(3)
_cell_measurement_reflns_used 1900
_cell_measurement_temperature 200(1)
_cell_measurement_theta_max 27.88
_cell_measurement_theta_min 1.02
_cell_volume 1798.18(7)
_computing_cell_refinement DENZO-SMN
_computing_data_collection 'Nonius COLLECT'
_computing_data_reduction DENZO-SMN
_computing_molecular_graphics 'WinGX, Ortep3'
_computing_structure_refinement 'SHELXL-97 (Sheldrick, 1997)'
_computing_structure_solution SIR97
_diffrn_ambient_temperature 200(1)
_diffrn_measured_fraction_theta_max 0.987
_diffrn_measurement_device_type 'Nonius KappaCCD'
_diffrn_measurement_method phi/omega
_diffrn_radiation_monochromator graphite
_diffrn_radiation_source 'fine-focus sealed tube'
_diffrn_radiation_type MoK\a
_diffrn_radiation_wavelength 0.71073
_diffrn_reflns_av_R_equivalents 0.0388
_diffrn_reflns_av_sigmaI/netI 0.0440
_diffrn_reflns_limit_h_max 18
_diffrn_reflns_limit_h_min -18
_diffrn_reflns_limit_k_max 10
_diffrn_reflns_limit_k_min -9
_diffrn_reflns_limit_l_max 20
_diffrn_reflns_limit_l_min -20
_diffrn_reflns_number 3514
_diffrn_reflns_theta_max 27.89
_diffrn_reflns_theta_min 2.88
_diffrn_standards_decay_% <2.0
_exptl_absorpt_coefficient_mu 7.025
_exptl_absorpt_correction_T_max 0.4188
_exptl_absorpt_correction_T_min 0.1924
_exptl_absorpt_correction_type multi-scan
_exptl_absorpt_process_details 'DENZO-SMN (Otwinowski & Minor, 1997)'
_exptl_crystal_colour red
_exptl_crystal_density_diffrn 2.039
_exptl_crystal_density_method 'not measured'
_exptl_crystal_description prism
_exptl_crystal_F_000 1056
_exptl_crystal_size_max 0.35
_exptl_crystal_size_mid 0.28
_exptl_crystal_size_min 0.15
_refine_diff_density_max 2.137
_refine_diff_density_min -2.131
_refine_diff_density_rms 0.273
_refine_ls_extinction_coef 0.0350(11)
_refine_ls_extinction_expression Fc^*^=kFc[1+0.001xFc^2^\l^3^/sin(2\q)]^-1/4^
_refine_ls_extinction_method SHELXL
_refine_ls_goodness_of_fit_ref 1.123
_refine_ls_hydrogen_treatment mixed
_refine_ls_matrix_type full
_refine_ls_number_parameters 99
_refine_ls_number_reflns 2128
_refine_ls_number_restraints 0
_refine_ls_restrained_S_all 1.123
_refine_ls_R_factor_all 0.0428
_refine_ls_R_factor_gt 0.0366
_refine_ls_shift/su_max 0.001
_refine_ls_shift/su_mean 0.000
_refine_ls_structure_factor_coef Fsqd
_refine_ls_weighting_details 'calc w=1/[\s^2^(Fo^2^)+(0.0557P)^2^+0.0000P] where P=(Fo^2^+2Fc^2^)/3'
_refine_ls_weighting_scheme calc
_refine_ls_wR_factor_gt 0.0881
_refine_ls_wR_factor_ref 0.0915
_reflns_number_gt 1809
_reflns_number_total 2128
_reflns_threshold_expression >2sigma(I)
_cod_data_source_file 1267-1528.cff
_cod_data_source_block rde048
_cod_depositor_comments
;
The following automatic conversions were performed:
'_exptl_absorpt_correction_type' value 'Multi-scan' changed to
'multi-scan' according to
'/home/saulius/struct/CIF-dictionaries/cif_core.dic' dictionary named
'cif_core.dic' version 2.4.1 from 2010-06-29.

Automatic conversion script
Id: cif_fix_enum 1555 2011-01-17 13:19:09Z saulius 
;
_cod_database_code 8101776

loop_
_symmetry_equiv_pos_as_xyz
'x, y, z'
'-x, y, -z+1/2'
'x+1/2, y+1/2, z'
'-x+1/2, y+1/2, -z+1/2'
'-x, -y, -z'
'x, -y, z-1/2'
'-x+1/2, -y+1/2, -z'
'x+1/2, -y+1/2, z-1/2'

loop_
_atom_site_label
_atom_site_type_symbol
_atom_site_fract_x
_atom_site_fract_y
_atom_site_fract_z
_atom_site_U_iso_or_equiv
_atom_site_adp_type
_atom_site_occupancy
_atom_site_symmetry_multiplicity
_atom_site_Wyckoff_symbol
_atom_site_calc_flag
_atom_site_refinement_flags
_atom_site_disorder_assembly
_atom_site_disorder_group
W1 W 0.2500 0.7500 0.0000 0.01855(16) Uani 1 4 d d S . .
Cl1 Cl 0.17330(7) 0.81062(16) -0.14175(6) 0.0320(3) Uani 1 8 f d . . .
Cl2 Cl 0.36836(8) 0.94681(14) -0.00928(7) 0.0317(3) Uani 1 8 f d . . .
O1 O 0.4037(2) 0.1727(5) 0.27018(19) 0.0432(8) Uani 1 8 f d . . .
N1 N 0.1618(2) 0.9264(4) 0.0470(2) 0.0224(7) Uani 1 8 f d . . .
N2 N 0.1134(2) 0.9007(4) 0.11169(17) 0.0263(7) Uani 1 8 f d . . .
H2A H 0.1149 0.8097 0.1407 0.032 Uiso 1 8 f calc R . .
C1 C 0.1407(3) 1.0799(5) 0.0217(2) 0.0285(8) Uani 1 8 f d . . .
H1 H 0.1651 1.1333 -0.0228 0.034 Uiso 1 8 f calc R . .
C2 C 0.0785(3) 1.1492(5) 0.0696(3) 0.0348(9) Uani 1 8 f d . . .
H2 H 0.0523 1.2556 0.0646 0.042 Uiso 1 8 f calc R . .
C3 C 0.0632(3) 1.0313(5) 0.1257(2) 0.0330(9) Uani 1 8 f d . . .
H3 H 0.0234 1.0409 0.1677 0.040 Uiso 1 8 f calc R . .
C4 C 0.4642(3) 0.0340(5) 0.2800(3) 0.0382(10) Uani 1 8 f d . . .
H4A H 0.4227 -0.0639 0.2690 0.046 Uiso 1 8 f calc R . .
H4B H 0.5006 0.0286 0.3399 0.046 Uiso 1 8 f calc R . .
C5 C 0.3275(4) 0.1701(8) 0.1968(3) 0.0557(14) Uani 1 8 f d . . .
H5A H 0.2853 0.2645 0.1978 0.084 Uiso 1 8 f calc R . .
H5B H 0.2890 0.0710 0.1972 0.084 Uiso 1 8 f calc R . .
H5C H 0.3555 0.1729 0.1448 0.084 Uiso 1 8 f calc R . .

loop_
_atom_site_aniso_label
_atom_site_aniso_U_11
_atom_site_aniso_U_22
_atom_site_aniso_U_33
_atom_site_aniso_U_23
_atom_site_aniso_U_13
_atom_site_aniso_U_12
W1 0.0154(2) 0.0172(2) 0.0231(2) 0.00026(6) 0.00393(12) 0.00139(6)
Cl1 0.0307(6) 0.0384(7) 0.0260(5) 0.0020(5) 0.0031(4) 0.0099(5)
Cl2 0.0263(5) 0.0259(5) 0.0453(6) -0.0020(5) 0.0131(4) -0.0068(4)
O1 0.0330(18) 0.057(2) 0.0399(17) -0.0225(17) 0.0082(13) -0.0033(16)
N1 0.0179(16) 0.0211(16) 0.0287(17) -0.0012(14) 0.0058(13) 0.0015(13)
N2 0.0247(17) 0.0292(17) 0.0268(17) 0.0060(13) 0.0094(13) 0.0068(14)
C1 0.032(2) 0.019(2) 0.034(2) 0.0038(16) 0.0067(16) 0.0024(16)
C2 0.030(2) 0.024(2) 0.050(3) -0.0037(18) 0.0067(18) 0.0064(17)
C3 0.027(2) 0.040(2) 0.033(2) -0.0085(18) 0.0078(16) 0.0076(18)
C4 0.042(3) 0.038(2) 0.035(2) 0.0008(18) 0.0064(19) -0.012(2)
C5 0.046(3) 0.072(4) 0.045(3) -0.011(3) 0.002(2) 0.010(3)

loop_
_atom_type_symbol
_atom_type_description
_atom_type_scat_dispersion_real
_atom_type_scat_dispersion_imag
_atom_type_scat_source
C C 0.0033 0.0016 'International Tables Vol C Tables 4.2.6.8 and 6.1.1.4'
H H 0.0000 0.0000 'International Tables Vol C Tables 4.2.6.8 and 6.1.1.4'
N N 0.0061 0.0033 'International Tables Vol C Tables 4.2.6.8 and 6.1.1.4'
O O 0.0106 0.0060 'International Tables Vol C Tables 4.2.6.8 and 6.1.1.4'
Cl Cl 0.1484 0.1585 'International Tables Vol C Tables 4.2.6.8 and 6.1.1.4'
W W -0.8490 6.8722 'International Tables Vol C Tables 4.2.6.8 and 6.1.1.4'

loop_
_geom_angle_atom_site_label_1
_geom_angle_atom_site_label_2
_geom_angle_atom_site_label_3
_geom_angle
_geom_angle_site_symmetry_1
_geom_angle_site_symmetry_3
_geom_angle_publ_flag
N1 W1 N1 180.00(18) 7_565 . ?
N1 W1 Cl2 90.57(10) 7_565 7_565 ?
N1 W1 Cl2 89.43(10) . 7_565 ?
N1 W1 Cl2 89.43(10) 7_565 . ?
N1 W1 Cl2 90.57(10) . . ?
Cl2 W1 Cl2 180.00(6) 7_565 . ?
N1 W1 Cl1 89.86(9) 7_565 . ?
N1 W1 Cl1 90.14(9) . . ?
Cl2 W1 Cl1 90.70(4) 7_565 . ?
Cl2 W1 Cl1 89.30(4) . . ?
N1 W1 Cl1 90.14(9) 7_565 7_565 ?
N1 W1 Cl1 89.86(9) . 7_565 ?
Cl2 W1 Cl1 89.30(4) 7_565 7_565 ?
Cl2 W1 Cl1 90.70(4) . 7_565 ?
Cl1 W1 Cl1 180.00(6) . 7_565 ?
C4 O1 C5 114.5(4) . . ?
C1 N1 N2 105.2(3) . . ?
C1 N1 W1 130.3(2) . . ?
N2 N1 W1 124.5(2) . . ?
C3 N2 N1 111.0(3) . . ?
C3 N2 H2A 124.5 . . ?
N1 N2 H2A 124.5 . . ?
N1 C1 C2 110.5(3) . . ?
N1 C1 H1 124.8 . . ?
C2 C1 H1 124.8 . . ?
C3 C2 C1 105.0(3) . . ?
C3 C2 H2 127.5 . . ?
C1 C2 H2 127.5 . . ?
N2 C3 C2 108.4(3) . . ?
N2 C3 H3 125.8 . . ?
C2 C3 H3 125.8 . . ?
O1 C4 C4 112.7(3) . 2_655 ?
O1 C4 H4A 109.1 . . ?
C4 C4 H4A 109.1 2_655 . ?
O1 C4 H4B 109.1 . . ?
C4 C4 H4B 109.1 2_655 . ?
H4A C4 H4B 107.8 . . ?
O1 C5 H5A 109.5 . . ?
O1 C5 H5B 109.5 . . ?
H5A C5 H5B 109.5 . . ?
O1 C5 H5C 109.5 . . ?
H5A C5 H5C 109.5 . . ?
H5B C5 H5C 109.5 . . ?

loop_
_geom_bond_atom_site_label_1
_geom_bond_atom_site_label_2
_geom_bond_distance
_geom_bond_site_symmetry_2
_geom_bond_publ_flag
W1 N1 2.134(3) 7_565 ?
W1 N1 2.134(3) . ?
W1 Cl2 2.3439(10) 7_565 ?
W1 Cl2 2.3439(10) . ?
W1 Cl1 2.3518(9) . ?
W1 Cl1 2.3518(9) 7_565 ?
O1 C4 1.414(6) . ?
O1 C5 1.418(5) . ?
N1 C1 1.346(5) . ?
N1 N2 1.352(4) . ?
N2 C3 1.329(5) . ?
N2 H2A 0.8800 . ?
C1 C2 1.385(5) . ?
C1 H1 0.9500 . ?
C2 C3 1.365(6) . ?
C2 H2 0.9500 . ?
C3 H3 0.9500 . ?
C4 C4 1.509(8) 2_655 ?
C4 H4A 0.9900 . ?
C4 H4B 0.9900 . ?
C5 H5A 0.9800 . ?
C5 H5B 0.9800 . ?
C5 H5C 0.9800 . ?

loop_
_geom_hbond_atom_site_label_D
_geom_hbond_atom_site_label_H
_geom_hbond_atom_site_label_A
_geom_hbond_distance_DH
_geom_hbond_distance_HA
_geom_hbond_distance_DA
_geom_hbond_angle_DHA
_geom_hbond_site_symmetry_A
N2 H2A O1 0.88 1.87 2.702(4) 157.0 4
